data_7701090
loop_
_publ_author_name
'Wozniak, Derek I.'
'Hicks, Andrew J.'
'Sabbers, William A.'
'Dobereiner, Graham E.'

_publ_section_title
;
 Imidazolyl-phenyl (IMP) anions: a modular structure for tuning solubility
 and coordinating ability.
;
_journal_issue 37
_journal_name_full 'Dalton transactions (Cambridge, England : 2003)'
_journal_page_first 14138
_journal_page_last 14155
_journal_paper_doi 10.1039/c9dt03511g
_journal_volume 48
_journal_year 2019
_chemical_formula_moiety 'C104 H56 B4 F60 N4 Na4 O8'
_chemical_formula_sum 'C104 H56 B4 F60 N4 Na4 O8'
_chemical_formula_weight 2764.72
_space_group_crystal_system triclinic
_space_group_IT_number 2
_space_group_name_Hall '-P 1'
_space_group_name_H-M_alt 'P -1'
_symmetry_space_group_name_Hall '-P 1'
_symmetry_space_group_name_H-M 'P -1'
_atom_sites_solution_hydrogens geom
_audit_creation_date 2019-02-20
_audit_creation_method
;
Olex2 1.2
(compiled 2017.08.10 svn.r3458 for OlexSys, GUI svn.r5381)
;
_audit_update_record
;
2019-05-30 deposited with the CCDC.    2019-09-02 downloaded from the CCDC.
;
_cell_angle_alpha 96.896(4)
_cell_angle_beta 99.379(5)
_cell_angle_gamma 114.259(4)
_cell_formula_units_Z 1
_cell_length_a 11.173(3)
_cell_length_b 12.137(3)
_cell_length_c 22.128(5)
_cell_measurement_reflns_used 6475
_cell_measurement_temperature 108(2)
_cell_measurement_theta_max 25.90
_cell_measurement_theta_min 2.46
_cell_volume 2640.2(11)
_computing_cell_refinement 'SAINT v8.34A (Bruker, 2013)'
_computing_data_reduction 'SAINT v8.34A (Bruker, 2013)'
_computing_molecular_graphics 'Olex2 (Dolomanov et al., 2009)'
_computing_publication_material 'Olex2 (Dolomanov et al., 2009)'
_computing_structure_refinement 'XL (Sheldrick, 2008)'
_diffrn_ambient_temperature 107.92
_diffrn_measured_fraction_theta_full 0.983
_diffrn_measured_fraction_theta_max 0.973
_diffrn_measurement_device_type 'Bruker APEX-II CCD'
_diffrn_measurement_method '\f and \w scans'
_diffrn_radiation_type MoK\a
_diffrn_radiation_wavelength 0.71073
_diffrn_reflns_av_R_equivalents 0.0700
_diffrn_reflns_av_unetI/netI 0.1116
_diffrn_reflns_Laue_measured_fraction_full 0.983
_diffrn_reflns_Laue_measured_fraction_max 0.973
_diffrn_reflns_limit_h_max 14
_diffrn_reflns_limit_h_min -14
_diffrn_reflns_limit_k_max 16
_diffrn_reflns_limit_k_min -15
_diffrn_reflns_limit_l_max 28
_diffrn_reflns_limit_l_min -29
_diffrn_reflns_number 40566
_diffrn_reflns_point_group_measured_fraction_full 0.983
_diffrn_reflns_point_group_measured_fraction_max 0.973
_diffrn_reflns_theta_full 25.242
_diffrn_reflns_theta_max 27.961
_diffrn_reflns_theta_min 1.881
_diffrn_standards_number 0
_exptl_absorpt_coefficient_mu 0.195
_exptl_absorpt_correction_T_max 0.7456
_exptl_absorpt_correction_T_min 0.6952
_exptl_absorpt_correction_type multi-scan
_exptl_absorpt_process_details
'SADABS-2014/5 (Bruker,2014/5) was used for absorption correction. wR2(int) was 0.0640 before and 0.0499 after correction. The Ratio of minimum to maximum transmission is 0.9324. The \l/2 correction factor is 0.00150.'
_exptl_crystal_colour 'clear colourless'
_exptl_crystal_colour_lustre clear
_exptl_crystal_colour_primary colourless
_exptl_crystal_density_diffrn 1.739
_exptl_crystal_description plate
_exptl_crystal_F_000 1376
_exptl_crystal_size_max 0.195
_exptl_crystal_size_mid 0.153
_exptl_crystal_size_min 0.054
_refine_diff_density_max 1.183
_refine_diff_density_min -0.387
_refine_diff_density_rms 0.094
_refine_ls_extinction_method none
_refine_ls_goodness_of_fit_ref 1.039
_refine_ls_hydrogen_treatment constr
_refine_ls_matrix_type full
_refine_ls_number_parameters 829
_refine_ls_number_reflns 12359
_refine_ls_number_restraints 0
_refine_ls_restrained_S_all 1.039
_refine_ls_R_factor_all 0.1674
_refine_ls_R_factor_gt 0.0815
_refine_ls_shift/su_max 0.000
_refine_ls_shift/su_mean 0.000
_refine_ls_structure_factor_coef Fsqd
_refine_ls_weighting_details 'w=1/[\s^2^(Fo^2^)+(0.0704P)^2^+10.2582P] where P=(Fo^2^+2Fc^2^)/3'
_refine_ls_weighting_scheme calc
_refine_ls_wR_factor_gt 0.1909
_refine_ls_wR_factor_ref 0.2242
_reflns_Friedel_coverage 0.000
_reflns_number_gt 6411
_reflns_number_total 12359
_reflns_threshold_expression 'I > 2\s(I)'
_cod_data_source_file c9dt03511g3.cif
_cod_data_source_block mo_6055_0m_a
_cod_depositor_comments
;
Adding full bibliography for 7701086--7701108.cif.

2024-04-03
Z value and formula fixed to values more according to usual
chemical conventions.                 miguel
;
_cod_original_formula_sum 'C52 H28 B2 F30 N2 Na2 O4'
_cod_original_formula_weight 1382.36
_cod_original_formula_moiety 'C52 H28 B2 F30 N2 Na2 O4'
_cod_original_formula_units_Z 2
_cod_original_cell_volume 2640.2(10)
_cod_database_code 7701090
_shelx_shelxl_version_number 2014/7
_shelx_space_group_comment
;
The symmetry employed for this shelxl refinement is uniquely defined
by the following loop, which should always be used as a source of
symmetry information in preference to the above space-group names.
They are only intended as comments.
;
_olex2_refinement_description
;
1. Fixed Uiso
 At 1.2 times of:
  All C(H,H) groups
2.a Secondary CH2 refined with riding coordinates:
 C34(H34A,H34B), C32(H32A,H32B), C4(H4A,H4B), C33(H33A,H33B), C2(H2A,H2B),
 C3(H3A,H3B), C30(H30A,H30B), C28(H28A,H28B), C27(H27A,H27B), C29(H29A,H29B),
 C23(H23A,H23B), C26(H26A,H26B), C25(H25A,H25B), C24(H24A,H24B)
;
_olex2_submission_special_instructions 'No special instructions were received'

loop_
_space_group_symop_operation_xyz
'x, y, z'
'-x, -y, -z'

loop_
_atom_site_label
_atom_site_type_symbol
_atom_site_fract_x
_atom_site_fract_y
_atom_site_fract_z
_atom_site_U_iso_or_equiv
_atom_site_adp_type
_atom_site_occupancy
_atom_site_site_symmetry_order
_atom_site_calc_flag
_atom_site_refinement_flags_posn
Na1 Na 0.3623(2) 0.48849(19) 0.31240(10) 0.0302(5) Uani 1 1 d .
Na2 Na 0.2341(2) 0.1906(2) 0.22410(10) 0.0347(5) Uani 1 1 d .
F21 F 0.2978(3) -0.0620(3) 0.44237(13) 0.0239(7) Uani 1 1 d .
F16 F 0.4145(3) 0.3602(3) 0.40300(14) 0.0267(7) Uani 1 1 d .
F25 F 0.2802(3) 0.3195(3) 0.50135(13) 0.0255(7) Uani 1 1 d .
F22 F 0.4278(3) -0.0361(3) 0.55852(14) 0.0290(7) Uani 1 1 d .
F26 F 0.0958(3) 0.0073(3) 0.25602(13) 0.0272(7) Uani 1 1 d .
F30 F 0.0452(3) -0.0988(3) 0.45315(13) 0.0282(7) Uani 1 1 d .
F1 F 0.5295(3) 0.6706(3) 0.26051(13) 0.0269(7) Uani 1 1 d .
F20 F 0.2983(3) -0.0569(3) 0.31241(15) 0.0276(7) Uani 1 1 d .
F11 F 0.1773(3) 0.3021(3) 0.13801(14) 0.0293(7) Uani 1 1 d .
F24 F 0.4225(3) 0.3491(3) 0.61430(13) 0.0283(7) Uani 1 1 d .
F23 F 0.5030(3) 0.1737(3) 0.64528(13) 0.0304(7) Uani 1 1 d .
F17 F 0.6418(3) 0.4310(3) 0.36440(16) 0.0365(8) Uani 1 1 d .
F6 F 0.3186(3) 0.3047(3) 0.04050(14) 0.0347(8) Uani 1 1 d .
F15 F 0.3203(3) 0.7331(3) 0.20722(16) 0.0351(8) Uani 1 1 d .
F29 F -0.1448(3) -0.3212(3) 0.39504(15) 0.0356(8) Uani 1 1 d .
F2 F 0.7251(3) 0.9017(3) 0.30188(16) 0.0370(8) Uani 1 1 d .
F27 F -0.0989(3) -0.2149(3) 0.19971(14) 0.0354(8) Uani 1 1 d .
F28 F -0.2232(3) -0.3835(3) 0.26739(16) 0.0369(8) Uani 1 1 d .
F19 F 0.5287(3) 0.0180(3) 0.27724(16) 0.0385(8) Uani 1 1 d .
F12 F -0.0424(3) 0.2568(3) 0.18065(16) 0.0392(8) Uani 1 1 d .
F14 F 0.0991(3) 0.6827(3) 0.24764(16) 0.0394(8) Uani 1 1 d .
F18 F 0.7066(3) 0.2613(3) 0.30358(16) 0.0393(9) Uani 1 1 d .
O2 O 0.1920(3) 0.2899(3) 0.30412(15) 0.0216(8) Uani 1 1 d .
F10 F 0.2608(4) 0.6716(3) 0.07055(16) 0.0413(9) Uani 1 1 d .
F13 F -0.0859(3) 0.4461(4) 0.23676(17) 0.0448(9) Uani 1 1 d .
O1 O 0.4071(3) 0.3841(3) 0.23459(16) 0.0253(8) Uani 1 1 d .
F5 F 0.5179(4) 0.7238(3) 0.05147(16) 0.0483(10) Uani 1 1 d .
F9 F 0.0981(4) 0.5979(4) -0.04382(17) 0.0546(11) Uani 1 1 d .
F7 F 0.1542(4) 0.2319(4) -0.07085(16) 0.0512(10) Uani 1 1 d .
O4 O 0.2873(4) 0.5837(4) 0.38854(19) 0.0376(10) Uani 1 1 d .
N2 N 0.1248(4) 0.1841(4) 0.38236(18) 0.0182(9) Uani 1 1 d .
F3 F 0.8199(4) 1.0444(3) 0.2198(2) 0.0620(12) Uani 1 1 d .
F8 F 0.0382(4) 0.3746(4) -0.11555(17) 0.0618(12) Uani 1 1 d .
F4 F 0.7136(4) 0.9528(4) 0.0941(2) 0.0689(13) Uani 1 1 d .
N1 N 0.4709(4) 0.4665(4) 0.1497(2) 0.0243(10) Uani 1 1 d .
C46 C 0.3222(5) 0.0407(4) 0.4843(2) 0.0183(10) Uani 1 1 d .
C35 C 0.3397(5) 0.1484(4) 0.3583(2) 0.0171(10) Uani 1 1 d .
C41 C 0.2776(5) 0.1253(4) 0.4646(2) 0.0181(10) Uani 1 1 d .
C47 C 0.0887(5) -0.0351(4) 0.3583(2) 0.0178(10) Uani 1 1 d .
C31 C 0.1182(5) 0.2566(4) 0.3420(2) 0.0177(10) Uani 1 1 d .
C45 C 0.3925(5) 0.0528(5) 0.5436(2) 0.0218(11) Uani 1 1 d .
C44 C 0.4286(5) 0.1577(5) 0.5884(2) 0.0221(11) Uani 1 1 d .
O3 O 0.2426(6) 0.0608(4) 0.1427(2) 0.0628(15) Uani 1 1 d .
C42 C 0.3138(5) 0.2263(4) 0.5120(2) 0.0190(10) Uani 1 1 d .
C48 C 0.0407(5) -0.0726(4) 0.2935(2) 0.0190(10) Uani 1 1 d .
C36 C 0.4352(5) 0.2704(5) 0.3706(2) 0.0192(10) Uani 1 1 d .
C52 C 0.0178(5) -0.1233(5) 0.3897(2) 0.0206(11) Uani 1 1 d .
C1 C 0.4754(5) 0.4011(5) 0.1934(2) 0.0250(12) Uani 1 1 d .
C37 C 0.5560(5) 0.3106(5) 0.3520(3) 0.0254(12) Uani 1 1 d .
C49 C -0.0604(5) -0.1866(5) 0.2616(2) 0.0238(11) Uani 1 1 d .
C43 C 0.3868(5) 0.2446(5) 0.5722(2) 0.0219(11) Uani 1 1 d .
C16 C 0.5703(5) 0.7384(5) 0.2170(3) 0.0257(12) Uani 1 1 d .
C17 C 0.2671(5) 0.5207(5) 0.1721(2) 0.0213(11) Uani 1 1 d .
C34 C 0.0112(5) 0.1551(5) 0.4136(2) 0.0226(11) Uani 1 1 d .
H34A H 0.0414 0.1573 0.4586 0.027 Uiso 1 1 calc R
H34B H -0.0627 0.0723 0.3937 0.027 Uiso 1 1 calc R
C22 C 0.1658(5) 0.4021(5) 0.1664(2) 0.0263(12) Uani 1 1 d .
C50 C -0.1226(5) -0.2706(5) 0.2968(3) 0.0268(12) Uani 1 1 d .
C40 C 0.3772(5) 0.0660(5) 0.3269(2) 0.0218(11) Uani 1 1 d .
C51 C -0.0839(5) -0.2403(5) 0.3609(2) 0.0235(11) Uani 1 1 d .
C11 C 0.5076(5) 0.6867(5) 0.1546(3) 0.0270(12) Uani 1 1 d .
C18 C 0.2362(5) 0.6108(5) 0.2000(2) 0.0256(12) Uani 1 1 d .
C20 C 0.0269(5) 0.4697(6) 0.2158(3) 0.0311(13) Uani 1 1 d .
C39 C 0.4987(5) 0.1027(5) 0.3083(3) 0.0274(12) Uani 1 1 d .
C32 C 0.0028(5) 0.2903(5) 0.3458(3) 0.0271(12) Uani 1 1 d .
H32A H 0.0322 0.3798 0.3479 0.033 Uiso 1 1 calc R
H32B H -0.0741 0.2435 0.3092 0.033 Uiso 1 1 calc R
C15 C 0.6724(5) 0.8563(5) 0.2400(3) 0.0313(13) Uani 1 1 d .
C21 C 0.0481(5) 0.3739(5) 0.1874(3) 0.0297(13) Uani 1 1 d .
C4 C 0.5800(5) 0.4794(5) 0.1161(3) 0.0285(13) Uani 1 1 d .
H4A H 0.6615 0.5582 0.1345 0.034 Uiso 1 1 calc R
H4B H 0.5492 0.4764 0.0711 0.034 Uiso 1 1 calc R
C5 C 0.3045(5) 0.4968(5) 0.0616(2) 0.0283(13) Uani 1 1 d .
C38 C 0.5884(5) 0.2259(5) 0.3214(2) 0.0257(12) Uani 1 1 d .
C10 C 0.2687(5) 0.3834(5) 0.0225(3) 0.0298(13) Uani 1 1 d .
C19 C 0.1215(6) 0.5879(5) 0.2219(3) 0.0287(12) Uani 1 1 d .
C12 C 0.5632(6) 0.7646(6) 0.1148(3) 0.0369(14) Uani 1 1 d .
C33 C -0.0352(6) 0.2549(6) 0.4056(3) 0.0324(13) Uani 1 1 d .
H33A H -0.1338 0.2226 0.4014 0.039 Uiso 1 1 calc R
H33B H 0.0121 0.3263 0.4414 0.039 Uiso 1 1 calc R
C14 C 0.7201(6) 0.9298(5) 0.1985(3) 0.0399(16) Uani 1 1 d .
C6 C 0.2404(6) 0.5639(6) 0.0363(3) 0.0318(13) Uani 1 1 d .
C9 C 0.1831(6) 0.3435(6) -0.0360(3) 0.0358(14) Uani 1 1 d .
C7 C 0.1545(6) 0.5254(7) -0.0226(3) 0.0383(16) Uani 1 1 d .
C2 C 0.5743(6) 0.3476(5) 0.1882(3) 0.0292(13) Uani 1 1 d .
H2A H 0.5328 0.2583 0.1887 0.035 Uiso 1 1 calc R
H2B H 0.6560 0.3906 0.2229 0.035 Uiso 1 1 calc R
C8 C 0.1230(6) 0.4134(7) -0.0582(3) 0.0411(16) Uani 1 1 d .
C3 C 0.6090(6) 0.3690(6) 0.1250(3) 0.0355(14) Uani 1 1 d .
H3A H 0.7050 0.3890 0.1268 0.043 Uiso 1 1 calc R
H3B H 0.5510 0.2959 0.0911 0.043 Uiso 1 1 calc R
C30 C 0.3066(7) 0.5574(6) 0.4517(3) 0.0401(15) Uani 1 1 d .
H30A H 0.4021 0.5756 0.4682 0.048 Uiso 1 1 calc R
H30B H 0.2489 0.4695 0.4509 0.048 Uiso 1 1 calc R
C13 C 0.6652(6) 0.8829(6) 0.1354(3) 0.0434(16) Uani 1 1 d .
C28 C 0.1515(7) 0.6428(6) 0.4457(3) 0.0428(16) Uani 1 1 d .
H28A H 0.0655 0.5688 0.4415 0.051 Uiso 1 1 calc R
H28B H 0.1396 0.7179 0.4589 0.051 Uiso 1 1 calc R
C27 C 0.1984(7) 0.6447(6) 0.3856(3) 0.0387(15) Uani 1 1 d .
H27A H 0.1201 0.6004 0.3493 0.046 Uiso 1 1 calc R
H27B H 0.2477 0.7308 0.3809 0.046 Uiso 1 1 calc R
C29 C 0.2673(7) 0.6394(6) 0.4914(3) 0.0466(17) Uani 1 1 d .
H29A H 0.3431 0.7229 0.5073 0.056 Uiso 1 1 calc R
H29B H 0.2368 0.6040 0.5273 0.056 Uiso 1 1 calc R
B2 B 0.2056(5) 0.1058(5) 0.3899(3) 0.0175(11) Uani 1 1 d .
B1 B 0.3918(6) 0.5432(5) 0.1354(3) 0.0226(13) Uani 1 1 d .
C23 C 0.1447(13) 0.0248(10) 0.0828(5) 0.111(4) Uani 1 1 d .
H23A H 0.0517 -0.0163 0.0888 0.133 Uiso 1 1 calc R
H23B H 0.1544 0.0989 0.0656 0.133 Uiso 1 1 calc R
C26 C 0.3110(16) -0.0144(11) 0.1373(5) 0.137(6) Uani 1 1 d .
H26A H 0.2606 -0.0949 0.1483 0.164 Uiso 1 1 calc R
H26B H 0.4029 0.0268 0.1650 0.164 Uiso 1 1 calc R
C25 C 0.3171(15) -0.0321(10) 0.0669(6) 0.130(5) Uani 1 1 d .
H25A H 0.3827 0.0436 0.0569 0.156 Uiso 1 1 calc R
H25B H 0.3359 -0.1029 0.0535 0.156 Uiso 1 1 calc R
C24 C 0.1696(13) -0.0583(11) 0.0404(6) 0.117(4) Uani 1 1 d .
H24A H 0.1576 -0.0420 -0.0024 0.140 Uiso 1 1 calc R
H24B H 0.1075 -0.1452 0.0391 0.140 Uiso 1 1 calc R

loop_
_atom_site_aniso_label
_atom_site_aniso_U_11
_atom_site_aniso_U_22
_atom_site_aniso_U_33
_atom_site_aniso_U_23
_atom_site_aniso_U_13
_atom_site_aniso_U_12
Na1 0.0346(12) 0.0273(12) 0.0277(12) 0.0061(9) 0.0082(10) 0.0121(10)
Na2 0.0459(14) 0.0274(12) 0.0316(13) 0.0107(10) 0.0202(11) 0.0117(11)
F21 0.0294(16) 0.0231(16) 0.0237(16) 0.0011(12) 0.0029(13) 0.0180(13)
F16 0.0256(16) 0.0204(16) 0.0310(17) 0.0026(13) 0.0059(13) 0.0082(13)
F25 0.0374(17) 0.0270(17) 0.0208(15) 0.0072(12) 0.0062(13) 0.0222(14)
F22 0.0389(18) 0.0328(18) 0.0272(17) 0.0122(14) 0.0036(14) 0.0270(15)
F26 0.0293(16) 0.0307(17) 0.0199(15) 0.0125(13) 0.0078(13) 0.0088(14)
F30 0.0288(16) 0.0326(18) 0.0185(16) 0.0088(13) 0.0106(13) 0.0062(14)
F1 0.0304(16) 0.0248(17) 0.0246(16) 0.0072(13) 0.0057(13) 0.0110(14)
F20 0.0294(16) 0.0204(16) 0.0399(19) 0.0095(13) 0.0160(14) 0.0139(13)
F11 0.0305(17) 0.0241(17) 0.0301(17) 0.0058(13) 0.0096(14) 0.0080(14)
F24 0.0389(18) 0.0303(18) 0.0189(16) -0.0002(13) 0.0014(13) 0.0217(15)
F23 0.0384(18) 0.041(2) 0.0163(15) 0.0066(13) -0.0003(13) 0.0242(16)
F17 0.0216(16) 0.0295(18) 0.049(2) 0.0145(15) 0.0084(15) 0.0006(14)
F6 0.0396(19) 0.0354(19) 0.0272(17) 0.0072(14) 0.0066(15) 0.0148(16)
F15 0.0345(18) 0.0284(18) 0.043(2) 0.0078(15) 0.0092(15) 0.0144(15)
F29 0.0283(17) 0.0306(18) 0.041(2) 0.0188(15) 0.0126(15) 0.0021(14)
F2 0.0281(17) 0.0323(19) 0.042(2) -0.0031(15) 0.0010(15) 0.0108(15)
F27 0.0375(18) 0.042(2) 0.0199(17) -0.0020(14) -0.0008(14) 0.0158(16)
F28 0.0262(17) 0.0288(19) 0.041(2) -0.0005(15) -0.0002(15) 0.0033(15)
F19 0.046(2) 0.051(2) 0.047(2) 0.0226(17) 0.0281(17) 0.0390(18)
F12 0.0277(17) 0.036(2) 0.050(2) 0.0185(16) 0.0126(15) 0.0066(15)
F14 0.044(2) 0.046(2) 0.044(2) 0.0117(17) 0.0130(16) 0.0338(18)
F18 0.0192(15) 0.062(2) 0.050(2) 0.0318(18) 0.0191(15) 0.0214(16)
O2 0.0259(18) 0.0234(19) 0.0187(18) 0.0096(15) 0.0063(15) 0.0121(16)
F10 0.054(2) 0.040(2) 0.036(2) 0.0177(16) 0.0065(17) 0.0260(18)
F13 0.0346(19) 0.067(3) 0.049(2) 0.0241(19) 0.0217(17) 0.0304(18)
O1 0.0274(19) 0.030(2) 0.0219(19) 0.0128(16) 0.0097(16) 0.0127(17)
F5 0.052(2) 0.046(2) 0.033(2) 0.0219(17) 0.0120(17) 0.0035(18)
F9 0.055(2) 0.090(3) 0.038(2) 0.033(2) 0.0088(18) 0.046(2)
F7 0.052(2) 0.067(3) 0.0260(19) -0.0065(18) 0.0029(17) 0.025(2)
O4 0.044(2) 0.032(2) 0.042(2) 0.0130(19) 0.003(2) 0.022(2)
N2 0.017(2) 0.024(2) 0.018(2) 0.0061(17) 0.0068(17) 0.0115(18)
F3 0.055(2) 0.026(2) 0.078(3) 0.0073(19) 0.009(2) -0.0045(18)
F8 0.056(2) 0.105(4) 0.025(2) 0.007(2) -0.0031(18) 0.043(2)
F4 0.072(3) 0.046(2) 0.068(3) 0.036(2) 0.024(2) -0.003(2)
N1 0.027(2) 0.029(3) 0.024(2) 0.0141(19) 0.0126(19) 0.014(2)
C46 0.018(2) 0.017(3) 0.021(3) 0.002(2) 0.005(2) 0.009(2)
C35 0.016(2) 0.023(3) 0.015(2) 0.011(2) 0.0017(19) 0.010(2)
C41 0.017(2) 0.021(3) 0.020(3) 0.009(2) 0.007(2) 0.009(2)
C47 0.017(2) 0.019(3) 0.020(3) 0.007(2) 0.006(2) 0.010(2)
C31 0.017(2) 0.018(3) 0.015(2) 0.0002(19) -0.0004(19) 0.006(2)
C45 0.020(2) 0.024(3) 0.027(3) 0.013(2) 0.006(2) 0.014(2)
C44 0.022(3) 0.029(3) 0.018(3) 0.006(2) 0.003(2) 0.013(2)
O3 0.102(4) 0.041(3) 0.045(3) 0.013(2) 0.036(3) 0.024(3)
C42 0.022(2) 0.019(3) 0.022(3) 0.009(2) 0.007(2) 0.013(2)
C48 0.018(2) 0.020(3) 0.019(3) 0.007(2) 0.007(2) 0.007(2)
C36 0.021(2) 0.021(3) 0.020(3) 0.005(2) 0.003(2) 0.013(2)
C52 0.018(2) 0.031(3) 0.017(3) 0.010(2) 0.006(2) 0.013(2)
C1 0.021(3) 0.023(3) 0.026(3) 0.009(2) 0.006(2) 0.004(2)
C37 0.016(2) 0.029(3) 0.032(3) 0.018(2) 0.005(2) 0.008(2)
C49 0.022(3) 0.031(3) 0.020(3) 0.001(2) 0.001(2) 0.016(2)
C43 0.032(3) 0.020(3) 0.016(3) 0.002(2) 0.004(2) 0.013(2)
C16 0.025(3) 0.025(3) 0.034(3) 0.011(2) 0.011(2) 0.015(2)
C17 0.021(3) 0.028(3) 0.018(3) 0.011(2) 0.005(2) 0.012(2)
C34 0.021(3) 0.029(3) 0.026(3) 0.011(2) 0.012(2) 0.016(2)
C22 0.023(3) 0.037(3) 0.023(3) 0.012(2) 0.007(2) 0.015(2)
C50 0.023(3) 0.018(3) 0.035(3) 0.001(2) 0.004(2) 0.008(2)
C40 0.026(3) 0.024(3) 0.023(3) 0.010(2) 0.010(2) 0.015(2)
C51 0.016(2) 0.023(3) 0.031(3) 0.013(2) 0.008(2) 0.005(2)
C11 0.026(3) 0.025(3) 0.033(3) 0.016(2) 0.010(2) 0.011(2)
C18 0.026(3) 0.031(3) 0.020(3) 0.011(2) 0.001(2) 0.013(2)
C20 0.024(3) 0.046(4) 0.034(3) 0.021(3) 0.011(2) 0.022(3)
C39 0.024(3) 0.045(4) 0.028(3) 0.021(3) 0.012(2) 0.024(3)
C32 0.028(3) 0.035(3) 0.025(3) 0.007(2) 0.004(2) 0.022(3)
C15 0.025(3) 0.033(3) 0.035(3) 0.001(3) 0.002(2) 0.016(3)
C21 0.024(3) 0.031(3) 0.031(3) 0.014(3) 0.007(2) 0.007(2)
C4 0.025(3) 0.037(3) 0.027(3) 0.017(3) 0.013(2) 0.012(2)
C5 0.031(3) 0.036(3) 0.020(3) 0.013(2) 0.010(2) 0.012(3)
C38 0.014(2) 0.045(4) 0.025(3) 0.019(3) 0.007(2) 0.015(2)
C10 0.028(3) 0.038(3) 0.024(3) 0.014(3) 0.008(2) 0.012(3)
C19 0.040(3) 0.037(3) 0.024(3) 0.011(2) 0.009(2) 0.028(3)
C12 0.040(3) 0.039(4) 0.027(3) 0.015(3) 0.008(3) 0.012(3)
C33 0.032(3) 0.047(4) 0.033(3) 0.014(3) 0.014(3) 0.028(3)
C14 0.029(3) 0.024(3) 0.056(4) 0.013(3) 0.007(3) 0.001(3)
C6 0.033(3) 0.037(4) 0.026(3) 0.016(3) 0.008(2) 0.013(3)
C9 0.037(3) 0.046(4) 0.021(3) 0.002(3) 0.010(3) 0.015(3)
C7 0.034(3) 0.069(5) 0.023(3) 0.027(3) 0.010(3) 0.028(3)
C2 0.032(3) 0.028(3) 0.032(3) 0.016(2) 0.013(2) 0.013(2)
C8 0.035(3) 0.068(5) 0.015(3) 0.010(3) -0.001(3) 0.020(3)
C3 0.035(3) 0.046(4) 0.030(3) 0.011(3) 0.010(3) 0.021(3)
C30 0.044(4) 0.041(4) 0.038(4) 0.018(3) 0.007(3) 0.020(3)
C13 0.041(4) 0.026(3) 0.059(4) 0.024(3) 0.017(3) 0.005(3)
C28 0.057(4) 0.032(4) 0.049(4) 0.018(3) 0.010(3) 0.027(3)
C27 0.051(4) 0.030(3) 0.038(4) 0.007(3) 0.005(3) 0.023(3)
C29 0.064(5) 0.036(4) 0.033(4) 0.007(3) -0.004(3) 0.020(3)
B2 0.018(3) 0.016(3) 0.020(3) 0.006(2) 0.004(2) 0.009(2)
B1 0.024(3) 0.023(3) 0.020(3) 0.011(2) 0.006(2) 0.007(3)
C23 0.145(11) 0.066(7) 0.086(8) -0.010(6) -0.011(7) 0.033(7)
C26 0.255(16) 0.094(8) 0.080(8) -0.014(6) -0.028(9) 0.127(11)
C25 0.163(13) 0.072(8) 0.141(12) -0.018(7) 0.088(10) 0.029(8)
C24 0.119(10) 0.087(8) 0.094(8) -0.023(7) 0.027(8) 0.006(7)

loop_
_atom_type_symbol
_atom_type_description
_atom_type_scat_dispersion_real
_atom_type_scat_dispersion_imag
_atom_type_scat_source
C C 0.0033 0.0016 'International Tables Vol C Tables 4.2.6.8 and 6.1.1.4'
H H 0.0000 0.0000 'International Tables Vol C Tables 4.2.6.8 and 6.1.1.4'
B B 0.0013 0.0007 'International Tables Vol C Tables 4.2.6.8 and 6.1.1.4'
N N 0.0061 0.0033 'International Tables Vol C Tables 4.2.6.8 and 6.1.1.4'
O O 0.0106 0.0060 'International Tables Vol C Tables 4.2.6.8 and 6.1.1.4'
F F 0.0171 0.0103 'International Tables Vol C Tables 4.2.6.8 and 6.1.1.4'
Na Na 0.0362 0.0249 'International Tables Vol C Tables 4.2.6.8 and 6.1.1.4'

loop_
_geom_angle_atom_site_label_1
_geom_angle_atom_site_label_2
_geom_angle_atom_site_label_3
_geom_angle
_geom_angle_site_symmetry_1
_geom_angle_site_symmetry_3
F16 Na1 Na2 78.27(9) . .
F1 Na1 Na2 114.66(10) . .
F1 Na1 F16 132.49(12) . .
F24 Na1 Na2 139.82(11) 2_666 .
F24 Na1 F16 77.47(11) 2_666 .
F24 Na1 F1 63.65(10) 2_666 .
O2 Na1 Na2 39.67(10) . .
O2 Na1 F16 64.59(11) . .
O2 Na1 F1 151.59(14) . .
O2 Na1 F24 141.42(14) . 2_666
O2 Na1 O4 94.28(15) . .
O1 Na1 Na2 40.81(10) . .
O1 Na1 F16 95.25(13) . .
O1 Na1 F1 75.78(12) . .
O1 Na1 F24 111.04(14) . 2_666
O1 Na1 O2 80.44(14) . .
O1 Na1 O4 173.14(17) . .
O4 Na1 Na2 133.62(13) . .
O4 Na1 F16 86.34(13) . .
O4 Na1 F1 108.01(14) . .
O4 Na1 F24 75.82(13) . 2_666
F26 Na2 Na1 124.61(11) . .
F26 Na2 F11 131.34(14) . .
F26 Na2 C1 163.44(16) . .
F11 Na2 Na1 80.06(9) . .
F11 Na2 C1 63.02(12) . .
O2 Na2 Na1 41.75(10) . .
O2 Na2 F26 84.65(13) . .
O2 Na2 F11 98.29(13) . .
O2 Na2 O1 81.59(14) . .
O2 Na2 O3 169.97(19) . .
O2 Na2 C1 102.53(15) . .
O1 Na2 Na1 39.88(10) . .
O1 Na2 F26 157.35(15) . .
O1 Na2 F11 68.80(12) . .
O1 Na2 C1 21.14(13) . .
O3 Na2 Na1 148.14(15) . .
O3 Na2 F26 86.21(16) . .
O3 Na2 F11 84.71(16) . .
O3 Na2 O1 108.37(17) . .
O3 Na2 C1 87.37(17) . .
C1 Na2 Na1 60.78(12) . .
C36 F16 Na1 104.1(3) . .
C48 F26 Na2 160.8(3) . .
C16 F1 Na1 158.4(3) . .
C22 F11 Na2 108.3(3) . .
C43 F24 Na1 136.3(3) . 2_666
Na2 O2 Na1 98.58(15) . .
C31 O2 Na1 126.0(3) . .
C31 O2 Na2 134.7(3) . .
Na1 O1 Na2 99.31(15) . .
C1 O1 Na1 141.6(3) . .
C1 O1 Na2 117.8(3) . .
C30 O4 Na1 117.1(3) . .
C27 O4 Na1 134.3(3) . .
C27 O4 C30 107.2(5) . .
C31 N2 C34 109.8(4) . .
C31 N2 B2 131.7(4) . .
C34 N2 B2 116.8(4) . .
C1 N1 C4 109.5(4) . .
C1 N1 B1 132.5(4) . .
C4 N1 B1 117.3(4) . .
F21 C46 C41 119.2(4) . .
F21 C46 C45 115.6(4) . .
C45 C46 C41 125.2(5) . .
C36 C35 C40 114.0(4) . .
C36 C35 B2 121.2(4) . .
C40 C35 B2 124.1(4) . .
C46 C41 B2 120.3(4) . .
C42 C41 C46 112.2(4) . .
C42 C41 B2 127.2(4) . .
C48 C47 B2 120.6(4) . .
C52 C47 C48 112.5(4) . .
C52 C47 B2 126.6(5) . .
O2 C31 N2 126.4(4) . .
O2 C31 C32 123.3(4) . .
N2 C31 C32 110.3(4) . .
F22 C45 C46 120.7(5) . .
F22 C45 C44 119.6(4) . .
C46 C45 C44 119.7(5) . .
F23 C44 C45 120.3(4) . .
F23 C44 C43 121.7(5) . .
C43 C44 C45 118.0(4) . .
C23 O3 Na2 119.2(6) . .
C26 O3 Na2 134.3(5) . .
C26 O3 C23 105.7(7) . .
F25 C42 C41 120.6(4) . .
F25 C42 C43 114.2(4) . .
C41 C42 C43 125.1(4) . .
F26 C48 C47 119.5(4) . .
F26 C48 C49 114.6(4) . .
C49 C48 C47 125.9(4) . .
F16 C36 C35 120.5(4) . .
F16 C36 C37 115.1(4) . .
C35 C36 C37 124.4(5) . .
F30 C52 C47 120.4(4) . .
F30 C52 C51 114.9(4) . .
C47 C52 C51 124.7(5) . .
O1 C1 Na2 41.0(2) . .
O1 C1 N1 125.9(5) . .
O1 C1 C2 123.0(5) . .
N1 C1 Na2 127.4(3) . .
N1 C1 C2 111.1(5) . .
C2 C1 Na2 103.8(3) . .
F17 C37 C36 120.8(5) . .
F17 C37 C38 119.9(4) . .
C38 C37 C36 119.3(5) . .
F27 C49 C48 121.9(5) . .
F27 C49 C50 120.6(5) . .
C48 C49 C50 117.5(5) . .
F24 C43 C44 119.6(4) . .
F24 C43 C42 120.6(4) . .
C44 C43 C42 119.7(5) . .
F1 C16 C11 118.9(5) . .
F1 C16 C15 115.6(5) . .
C15 C16 C11 125.4(5) . .
C22 C17 B1 120.3(5) . .
C18 C17 C22 112.2(5) . .
C18 C17 B1 126.4(5) . .
N2 C34 H34A 110.8 . .
N2 C34 H34B 110.8 . .
N2 C34 C33 104.9(4) . .
H34A C34 H34B 108.8 . .
C33 C34 H34A 110.8 . .
C33 C34 H34B 110.8 . .
F11 C22 C17 120.2(5) . .
F11 C22 C21 114.5(5) . .
C21 C22 C17 125.3(5) . .
F28 C50 C49 119.6(5) . .
F28 C50 C51 120.0(5) . .
C51 C50 C49 120.4(5) . .
F20 C40 C35 122.2(4) . .
F20 C40 C39 114.6(5) . .
C35 C40 C39 123.3(5) . .
F29 C51 C52 120.7(5) . .
F29 C51 C50 120.5(5) . .
C50 C51 C52 118.8(4) . .
C16 C11 C12 112.8(5) . .
C16 C11 B1 118.8(4) . .
C12 C11 B1 128.1(5) . .
F15 C18 C17 120.9(5) . .
F15 C18 C19 114.3(5) . .
C19 C18 C17 124.8(5) . .
F13 C20 C21 120.2(5) . .
F13 C20 C19 120.8(5) . .
C19 C20 C21 119.0(5) . .
F19 C39 C40 120.4(5) . .
F19 C39 C38 119.9(5) . .
C38 C39 C40 119.7(5) . .
C31 C32 H32A 111.0 . .
C31 C32 H32B 111.0 . .
H32A C32 H32B 109.0 . .
C33 C32 C31 104.0(4) . .
C33 C32 H32A 111.0 . .
C33 C32 H32B 111.0 . .
F2 C15 C16 121.9(5) . .
F2 C15 C14 119.3(5) . .
C14 C15 C16 118.8(6) . .
F12 C21 C22 120.9(5) . .
F12 C21 C20 120.6(5) . .
C20 C21 C22 118.5(5) . .
N1 C4 H4A 110.9 . .
N1 C4 H4B 110.9 . .
N1 C4 C3 104.3(4) . .
H4A C4 H4B 108.9 . .
C3 C4 H4A 110.9 . .
C3 C4 H4B 110.9 . .
C10 C5 B1 126.0(5) . .
C6 C5 C10 113.2(5) . .
C6 C5 B1 120.0(5) . .
F18 C38 C37 121.1(5) . .
F18 C38 C39 119.6(5) . .
C37 C38 C39 119.3(5) . .
F6 C10 C5 121.0(5) . .
F6 C10 C9 115.3(5) . .
C9 C10 C5 123.6(5) . .
F14 C19 C18 120.4(5) . .
F14 C19 C20 119.3(5) . .
C20 C19 C18 120.2(5) . .
F5 C12 C11 119.8(5) . .
F5 C12 C13 116.2(5) . .
C13 C12 C11 123.9(6) . .
C34 C33 H33A 111.1 . .
C34 C33 H33B 111.1 . .
C32 C33 C34 103.1(4) . .
C32 C33 H33A 111.1 . .
C32 C33 H33B 111.1 . .
H33A C33 H33B 109.1 . .
F3 C14 C15 119.8(6) . .
F3 C14 C13 121.3(5) . .
C13 C14 C15 118.9(5) . .
F10 C6 C5 119.0(5) . .
F10 C6 C7 117.1(5) . .
C7 C6 C5 123.9(6) . .
F7 C9 C10 119.6(6) . .
F7 C9 C8 120.0(5) . .
C8 C9 C10 120.4(6) . .
F9 C7 C6 119.8(6) . .
C8 C7 F9 120.1(5) . .
C8 C7 C6 120.0(6) . .
C1 C2 H2A 110.9 . .
C1 C2 H2B 110.9 . .
C1 C2 C3 104.1(4) . .
H2A C2 H2B 109.0 . .
C3 C2 H2A 110.9 . .
C3 C2 H2B 110.9 . .
F8 C8 C9 120.8(6) . .
F8 C8 C7 120.4(6) . .
C7 C8 C9 118.8(5) . .
C4 C3 C2 102.1(5) . .
C4 C3 H3A 111.4 . .
C4 C3 H3B 111.4 . .
C2 C3 H3A 111.4 . .
C2 C3 H3B 111.4 . .
H3A C3 H3B 109.2 . .
O4 C30 H30A 110.5 . .
O4 C30 H30B 110.5 . .
O4 C30 C29 106.0(5) . .
H30A C30 H30B 108.7 . .
C29 C30 H30A 110.5 . .
C29 C30 H30B 110.5 . .
F4 C13 C12 120.5(6) . .
F4 C13 C14 119.5(5) . .
C14 C13 C12 120.0(5) . .
H28A C28 H28B 109.2 . .
C27 C28 H28A 111.3 . .
C27 C28 H28B 111.3 . .
C27 C28 C29 102.2(5) . .
C29 C28 H28A 111.3 . .
C29 C28 H28B 111.3 . .
O4 C27 C28 107.4(5) . .
O4 C27 H27A 110.2 . .
O4 C27 H27B 110.2 . .
C28 C27 H27A 110.2 . .
C28 C27 H27B 110.2 . .
H27A C27 H27B 108.5 . .
C30 C29 C28 102.3(5) . .
C30 C29 H29A 111.3 . .
C30 C29 H29B 111.3 . .
C28 C29 H29A 111.3 . .
C28 C29 H29B 111.3 . .
H29A C29 H29B 109.2 . .
N2 B2 C35 115.2(4) . .
N2 B2 C41 110.9(4) . .
N2 B2 C47 102.3(4) . .
C41 B2 C35 101.2(4) . .
C47 B2 C35 113.6(4) . .
C47 B2 C41 114.3(4) . .
N1 B1 C17 115.1(4) . .
N1 B1 C11 104.3(4) . .
N1 B1 C5 110.4(5) . .
C11 B1 C17 112.0(5) . .
C11 B1 C5 115.3(4) . .
C5 B1 C17 100.1(4) . .
O3 C23 H23A 110.0 . .
O3 C23 H23B 110.0 . .
H23A C23 H23B 108.4 . .
C24 C23 O3 108.3(10) . .
C24 C23 H23A 110.0 . .
C24 C23 H23B 110.0 . .
O3 C26 H26A 110.9 . .
O3 C26 H26B 110.9 . .
O3 C26 C25 104.3(8) . .
H26A C26 H26B 108.9 . .
C25 C26 H26A 110.9 . .
C25 C26 H26B 110.9 . .
C26 C25 H25A 112.6 . .
C26 C25 H25B 112.6 . .
H25A C25 H25B 110.1 . .
C24 C25 C26 95.9(10) . .
C24 C25 H25A 112.6 . .
C24 C25 H25B 112.6 . .
C23 C24 C25 104.8(9) . .
C23 C24 H24A 110.8 . .
C23 C24 H24B 110.8 . .
C25 C24 H24A 110.8 . .
C25 C24 H24B 110.8 . .
H24A C24 H24B 108.9 . .

loop_
_geom_bond_atom_site_label_1
_geom_bond_atom_site_label_2
_geom_bond_distance
_geom_bond_site_symmetry_2
Na1 Na2 3.475(3) .
Na1 F16 2.810(4) .
Na1 F1 2.758(3) .
Na1 F24 2.523(4) 2_666
Na1 O2 2.340(4) .
Na1 O1 2.258(4) .
Na1 O4 2.380(5) .
Na2 F26 2.397(3) .
Na2 F11 2.606(4) .
Na2 O2 2.244(4) .
Na2 O1 2.301(4) .
Na2 O3 2.287(5) .
Na2 C1 3.100(5) .
F21 C46 1.359(6) .
F16 C36 1.352(6) .
F25 C42 1.364(5) .
F22 C45 1.349(5) .
F26 C48 1.370(5) .
F30 C52 1.355(6) .
F1 C16 1.356(6) .
F20 C40 1.348(6) .
F11 C22 1.362(6) .
F24 Na1 2.523(4) 2_666
F24 C43 1.347(6) .
F23 C44 1.334(6) .
F17 C37 1.340(6) .
F6 C10 1.356(6) .
F15 C18 1.363(6) .
F29 C51 1.341(5) .
F2 C15 1.347(7) .
F27 C49 1.324(6) .
F28 C50 1.359(6) .
F19 C39 1.352(6) .
F12 C21 1.335(6) .
F14 C19 1.354(6) .
F18 C38 1.352(5) .
O2 C31 1.255(6) .
F10 C6 1.341(7) .
F13 C20 1.347(6) .
O1 C1 1.264(6) .
F5 C12 1.365(7) .
F9 C7 1.361(7) .
F7 C9 1.358(7) .
O4 C30 1.472(7) .
O4 C27 1.460(7) .
N2 C31 1.342(6) .
N2 C34 1.481(6) .
N2 B2 1.562(7) .
F3 C14 1.340(7) .
F8 C8 1.352(6) .
F4 C13 1.348(7) .
N1 C1 1.332(6) .
N1 C4 1.493(6) .
N1 B1 1.551(7) .
C46 C41 1.397(7) .
C46 C45 1.373(7) .
C35 C36 1.384(7) .
C35 C40 1.390(7) .
C35 B2 1.672(7) .
C41 C42 1.382(7) .
C41 B2 1.658(7) .
C47 C48 1.392(7) .
C47 C52 1.385(7) .
C47 B2 1.644(7) .
C31 C32 1.516(7) .
C45 C44 1.382(7) .
C44 C43 1.379(7) .
O3 C23 1.463(11) .
O3 C26 1.417(12) .
C42 C43 1.383(7) .
C48 C49 1.382(7) .
C36 C37 1.386(7) .
C52 C51 1.391(7) .
C1 C2 1.506(8) .
C37 C38 1.365(8) .
C49 C50 1.383(7) .
C16 C11 1.381(8) .
C16 C15 1.379(8) .
C17 C22 1.393(7) .
C17 C18 1.384(8) .
C17 B1 1.669(8) .
C34 H34A 0.9900 .
C34 H34B 0.9900 .
C34 C33 1.518(7) .
C22 C21 1.390(7) .
C50 C51 1.370(8) .
C40 C39 1.392(7) .
C11 C12 1.395(7) .
C11 B1 1.637(8) .
C18 C19 1.378(8) .
C20 C21 1.379(8) .
C20 C19 1.362(8) .
C39 C38 1.377(8) .
C32 H32A 0.9900 .
C32 H32B 0.9900 .
C32 C33 1.510(7) .
C15 C14 1.375(8) .
C4 H4A 0.9900 .
C4 H4B 0.9900 .
C4 C3 1.530(8) .
C5 C10 1.397(8) .
C5 C6 1.396(8) .
C5 B1 1.657(8) .
C10 C9 1.375(8) .
C12 C13 1.377(8) .
C33 H33A 0.9900 .
C33 H33B 0.9900 .
C14 C13 1.375(9) .
C6 C7 1.382(8) .
C9 C8 1.368(9) .
C7 C8 1.361(9) .
C2 H2A 0.9900 .
C2 H2B 0.9900 .
C2 C3 1.534(8) .
C3 H3A 0.9900 .
C3 H3B 0.9900 .
C30 H30A 0.9900 .
C30 H30B 0.9900 .
C30 C29 1.493(9) .
C28 H28A 0.9900 .
C28 H28B 0.9900 .
C28 C27 1.506(9) .
C28 C29 1.526(9) .
C27 H27A 0.9900 .
C27 H27B 0.9900 .
C29 H29A 0.9900 .
C29 H29B 0.9900 .
C23 H23A 0.9900 .
C23 H23B 0.9900 .
C23 C24 1.436(15) .
C26 H26A 0.9900 .
C26 H26B 0.9900 .
C26 C25 1.563(16) .
C25 H25A 0.9900 .
C25 H25B 0.9900 .
C25 C24 1.539(17) .
C24 H24A 0.9900 .
C24 H24B 0.9900 .
